data_7047426
loop_
_publ_author_name
'Denler, Melissa C.'
'Wijeratne, Gayan B.'
'Rice, Derek B.'
'Colmer, Hannah E.'
'Day, Victor W.'
'Jackson, Timothy A.'

_publ_section_title
;
 Mn<sup>III</sup>-Peroxo adduct supported by a new tetradentate ligand
 shows acid-sensitive aldehyde deformylation reactivity.
;
_journal_issue 38
_journal_name_full 'Dalton transactions (Cambridge, England : 2003)'
_journal_page_first 13442
_journal_page_last 13458
_journal_paper_doi 10.1039/c8dt02300j
_journal_volume 47
_journal_year 2018
_chemical_formula_sum 'C27 H25 F6 Mn N5 O6 S2'
_chemical_formula_weight 748.58
_space_group_crystal_system monoclinic
_space_group_IT_number 14
_space_group_name_Hall '-P 2yn'
_space_group_name_H-M_alt 'P 1 21/n 1'
_symmetry_space_group_name_Hall '-P 2yn'
_symmetry_space_group_name_H-M 'P 1 21/n 1'
_atom_sites_solution_hydrogens difmap
_audit_creation_method SHELXL-2014/7
_audit_update_record
;
2018-05-20 deposited with the CCDC.
2018-08-29 downloaded from the CCDC.
;
_cell_angle_alpha 90
_cell_angle_beta 105.2110(10)
_cell_angle_gamma 90
_cell_formula_units_Z 4
_cell_length_a 13.8379(4)
_cell_length_b 14.1652(4)
_cell_length_c 16.3768(4)
_cell_measurement_reflns_used 9902
_cell_measurement_temperature 100(2)
_cell_measurement_theta_max 69.18
_cell_measurement_theta_min 3.12
_cell_volume 3097.66(15)
_computing_cell_refinement 'Bruker SAINT'
_computing_data_collection 'Bruker APEX2'
_computing_data_reduction 'Bruker SAINT'
_computing_molecular_graphics 'Bruker SHELXTL'
_computing_publication_material 'Bruker SHELXTL'
_computing_structure_refinement 'SHELXL-2014/7 (Sheldrick, 2014)'
_computing_structure_solution 'SHELXS-97 (Sheldrick, 2008)'
_diffrn_ambient_temperature 100(2)
_diffrn_measured_fraction_theta_full 0.970
_diffrn_measured_fraction_theta_max 0.944
_diffrn_measurement_device_type 'Bruker APEX-II CCD'
_diffrn_measurement_method '\f and \w scans'
_diffrn_radiation_type CuK\a
_diffrn_radiation_wavelength 1.54178
_diffrn_reflns_av_R_equivalents 0.0310
_diffrn_reflns_av_unetI/netI 0.0270
_diffrn_reflns_Laue_measured_fraction_full 0.970
_diffrn_reflns_Laue_measured_fraction_max 0.944
_diffrn_reflns_limit_h_max 16
_diffrn_reflns_limit_h_min -15
_diffrn_reflns_limit_k_max 17
_diffrn_reflns_limit_k_min -17
_diffrn_reflns_limit_l_max 19
_diffrn_reflns_limit_l_min -13
_diffrn_reflns_number 26589
_diffrn_reflns_point_group_measured_fraction_full 0.970
_diffrn_reflns_point_group_measured_fraction_max 0.944
_diffrn_reflns_theta_full 66.000
_diffrn_reflns_theta_max 69.490
_diffrn_reflns_theta_min 3.731
_diffrn_source 'Bruker MicroStar microfocus rotating anode'
_exptl_absorpt_coefficient_mu 5.509
_exptl_absorpt_correction_T_max 0.7532
_exptl_absorpt_correction_T_min 0.5925
_exptl_absorpt_correction_type multi-scan
_exptl_crystal_colour colourless
_exptl_crystal_density_diffrn 1.605
_exptl_crystal_description Irregular
_exptl_crystal_F_000 1524
_exptl_crystal_size_max 0.240
_exptl_crystal_size_mid 0.180
_exptl_crystal_size_min 0.100
_refine_diff_density_max 0.404
_refine_diff_density_min -0.336
_refine_diff_density_rms 0.050
_refine_ls_extinction_coef 0.00022(5)
_refine_ls_extinction_expression Fc^*^=kFc[1+0.001xFc^2^\l^3^/sin(2\q)]^-1/4^
_refine_ls_extinction_method 'SHELXL-2014/7 (Sheldrick 2014'
_refine_ls_goodness_of_fit_ref 1.037
_refine_ls_hydrogen_treatment refall
_refine_ls_matrix_type full
_refine_ls_number_parameters 525
_refine_ls_number_reflns 5484
_refine_ls_number_restraints 0
_refine_ls_restrained_S_all 1.037
_refine_ls_R_factor_all 0.0295
_refine_ls_R_factor_gt 0.0293
_refine_ls_shift/su_max 0.001
_refine_ls_shift/su_mean 0.000
_refine_ls_structure_factor_coef Fsqd
_refine_ls_weighting_details 'w=1/[\s^2^(Fo^2^)+(0.0341P)^2^+2.2654P] where P=(Fo^2^+2Fc^2^)/3'
_refine_ls_weighting_scheme calc
_refine_ls_wR_factor_gt 0.0751
_refine_ls_wR_factor_ref 0.0753
_reflns_Friedel_coverage 0.000
_reflns_number_gt 5428
_reflns_number_total 5484
_reflns_threshold_expression 'I > 2\s(I)'
_cod_data_source_file c8dt02300j2.cif
_cod_data_source_block q74c
_cod_depositor_comments 'Adding full bibliography for 7047426.cif.'
_cod_database_code 7047426
_shelx_shelxl_version_number 2014/7
_shelx_space_group_comment
; 
The symmetry employed for this shelxl refinement is uniquely defined 
by the following loop, which should always be used as a source of 
symmetry information in preference to the above space-group names. 
They are only intended as comments. 
;
_shelx_estimated_absorpt_t_min 0.351
_shelx_estimated_absorpt_t_max 0.609

loop_
_space_group_symop_operation_xyz
'x, y, z'
'-x+1/2, y+1/2, -z+1/2'
'-x, -y, -z'
'x-1/2, -y-1/2, z-1/2'

loop_
_atom_site_label
_atom_site_type_symbol
_atom_site_fract_x
_atom_site_fract_y
_atom_site_fract_z
_atom_site_U_iso_or_equiv
_atom_site_adp_type
_atom_site_occupancy
_atom_site_site_symmetry_order
_atom_site_calc_flag
Mn Mn 0.31510(2) 0.18689(2) 0.48072(2) 0.01538(9) Uani 1 1 d
N1 N 0.26424(11) 0.04191(10) 0.48818(9) 0.0203(3) Uani 1 1 d
N2 N 0.14866(11) 0.19289(9) 0.40777(9) 0.0183(3) Uani 1 1 d
N3 N 0.28697(11) 0.32425(10) 0.40513(9) 0.0183(3) Uani 1 1 d
N4 N 0.45631(10) 0.26678(10) 0.52594(8) 0.0174(3) Uani 1 1 d
C1 C 0.32131(15) -0.02855(13) 0.52631(11) 0.0256(4) Uani 1 1 d
H1 H 0.3938(19) -0.0151(17) 0.5523(15) 0.036(6) Uiso 1 1 d
C2 C 0.28546(17) -0.12104(13) 0.52885(12) 0.0304(4) Uani 1 1 d
H2 H 0.3306(17) -0.1700(16) 0.5574(14) 0.028(5) Uiso 1 1 d
C3 C 0.18803(17) -0.14006(14) 0.49040(12) 0.0323(4) Uani 1 1 d
H3 H 0.161(2) -0.1990(19) 0.4898(17) 0.044(7) Uiso 1 1 d
C4 C 0.12378(15) -0.06710(13) 0.44849(11) 0.0266(4) Uani 1 1 d
C5 C 0.16541(14) 0.02491(12) 0.44900(10) 0.0212(4) Uani 1 1 d
C6 C 0.10370(13) 0.09972(12) 0.40721(10) 0.0212(4) Uani 1 1 d
C7 C 0.09563(14) 0.26306(13) 0.44918(12) 0.0230(4) Uani 1 1 d
H7A H 0.0248(17) 0.2541(14) 0.4282(13) 0.023(5) Uiso 1 1 d
H7B H 0.1163(17) 0.2493(15) 0.5078(15) 0.028(5) Uiso 1 1 d
C8 C 0.12018(14) 0.36414(13) 0.43118(13) 0.0268(4) Uani 1 1 d
H8A H 0.0862(17) 0.3780(15) 0.3737(15) 0.026(5) Uiso 1 1 d
H8B H 0.0891(18) 0.4051(17) 0.4663(15) 0.034(6) Uiso 1 1 d
C9 C 0.23087(14) 0.38949(13) 0.44852(12) 0.0239(4) Uani 1 1 d
H9A H 0.2655(16) 0.3868(15) 0.5080(14) 0.025(5) Uiso 1 1 d
H9B H 0.2343(15) 0.4545(15) 0.4258(13) 0.020(5) Uiso 1 1 d
C11 C 0.53499(13) 0.24097(12) 0.58703(11) 0.0218(4) Uani 1 1 d
H11 H 0.5241(16) 0.1946(15) 0.6232(14) 0.024(5) Uiso 1 1 d
C12 C 0.63058(14) 0.28075(13) 0.59824(11) 0.0243(4) Uani 1 1 d
H12 H 0.6844(18) 0.2590(16) 0.6437(15) 0.030(6) Uiso 1 1 d
C13 C 0.64484(14) 0.34815(13) 0.54300(11) 0.0238(4) Uani 1 1 d
H13 H 0.7118(18) 0.3745(16) 0.5473(15) 0.032(6) Uiso 1 1 d
C14 C 0.56307(13) 0.37821(12) 0.47676(11) 0.0206(3) Uani 1 1 d
C15 C 0.46810(13) 0.33630(11) 0.47104(10) 0.0179(3) Uani 1 1 d
C16 C 0.38334(13) 0.36556(11) 0.40626(10) 0.0188(3) Uani 1 1 d
C17 C 0.22658(14) 0.30004(12) 0.31852(11) 0.0205(4) Uani 1 1 d
H17A H 0.1927(15) 0.3540(14) 0.2895(12) 0.016(5) Uiso 1 1 d
H17B H 0.2746(15) 0.2758(14) 0.2887(12) 0.016(4) Uiso 1 1 d
C18 C 0.14727(13) 0.22222(12) 0.31987(10) 0.0200(3) Uani 1 1 d
H18A H 0.0825(18) 0.2454(15) 0.2905(14) 0.028(5) Uiso 1 1 d
H18B H 0.1636(16) 0.1647(16) 0.2932(14) 0.026(5) Uiso 1 1 d
C21 C 0.02145(17) -0.08127(15) 0.40698(13) 0.0338(5) Uani 1 1 d
H21 H -0.001(2) -0.141(2) 0.4047(17) 0.049(7) Uiso 1 1 d
C22 C -0.03634(17) -0.00825(16) 0.36783(13) 0.0352(5) Uani 1 1 d
H22 H -0.104(2) -0.0151(17) 0.3375(16) 0.037(6) Uiso 1 1 d
C23 C 0.00512(15) 0.08290(14) 0.36758(12) 0.0284(4) Uani 1 1 d
H23 H -0.0369(17) 0.1344(17) 0.3377(14) 0.029(6) Uiso 1 1 d
C31 C 0.57200(14) 0.44689(12) 0.41645(12) 0.0238(4) Uani 1 1 d
H31 H 0.6365(17) 0.4721(15) 0.4204(14) 0.025(5) Uiso 1 1 d
C32 C 0.48949(14) 0.47315(13) 0.35394(12) 0.0270(4) Uani 1 1 d
H32 H 0.4947(17) 0.5188(17) 0.3132(15) 0.033(6) Uiso 1 1 d
C33 C 0.39486(14) 0.43270(12) 0.34903(12) 0.0242(4) Uani 1 1 d
H33 H 0.3374(17) 0.4552(15) 0.3075(14) 0.024(5) Uiso 1 1 d
S1 S 0.32487(3) 0.25798(3) 0.68371(3) 0.02118(11) Uani 1 1 d
F11 F 0.23385(10) 0.30342(11) 0.79816(8) 0.0516(4) Uani 1 1 d
F12 F 0.19940(10) 0.16323(10) 0.74807(8) 0.0432(3) Uani 1 1 d
F13 F 0.13460(8) 0.28345(9) 0.67344(8) 0.0369(3) Uani 1 1 d
O11 O 0.28872(10) 0.20405(9) 0.60582(8) 0.0258(3) Uani 1 1 d
O12 O 0.33663(11) 0.35687(10) 0.67130(9) 0.0331(3) Uani 1 1 d
O13 O 0.40344(10) 0.21250(10) 0.74595(8) 0.0303(3) Uani 1 1 d
C41 C 0.21720(15) 0.25118(15) 0.72841(12) 0.0296(4) Uani 1 1 d
S2 S 0.38193(3) 0.05938(3) 0.32579(3) 0.02397(11) Uani 1 1 d
F21 F 0.42976(13) 0.05696(13) 0.18252(9) 0.0637(5) Uani 1 1 d
F22 F 0.39672(16) 0.19466(11) 0.22104(11) 0.0700(5) Uani 1 1 d
F23 F 0.53558(11) 0.12693(13) 0.28281(10) 0.0610(4) Uani 1 1 d
O21 O 0.39456(10) 0.13273(9) 0.38923(8) 0.0273(3) Uani 1 1 d
O22 O 0.44036(12) -0.02341(10) 0.35210(11) 0.0444(4) Uani 1 1 d
O23 O 0.28009(12) 0.04483(13) 0.27939(12) 0.0494(4) Uani 1 1 d
C42 C 0.43915(17) 0.11332(16) 0.24905(13) 0.0368(5) Uani 1 1 d
N1S N -0.13061(17) 0.37799(14) 0.47967(15) 0.0498(5) Uani 1 1 d
C1S C -0.13554(17) 0.42427(14) 0.42226(17) 0.0387(5) Uani 1 1 d
C2S C -0.1405(2) 0.48508(18) 0.3498(2) 0.0499(6) Uani 1 1 d
H2SA H -0.093(2) 0.534(2) 0.364(2) 0.063(9) Uiso 1 1 d
H2SB H -0.127(2) 0.450(2) 0.305(2) 0.070(9) Uiso 1 1 d
H2SC H -0.212(3) 0.509(2) 0.330(2) 0.064(9) Uiso 1 1 d

loop_
_atom_site_aniso_label
_atom_site_aniso_U_11
_atom_site_aniso_U_22
_atom_site_aniso_U_33
_atom_site_aniso_U_23
_atom_site_aniso_U_13
_atom_site_aniso_U_12
Mn 0.01691(16) 0.01553(14) 0.01353(14) 0.00016(9) 0.00369(10) -0.00180(9)
N1 0.0257(8) 0.0195(7) 0.0165(6) -0.0005(5) 0.0070(6) -0.0015(6)
N2 0.0191(8) 0.0195(7) 0.0165(7) -0.0011(5) 0.0053(6) -0.0016(5)
N3 0.0189(8) 0.0188(7) 0.0171(7) -0.0006(5) 0.0044(6) -0.0010(5)
N4 0.0189(7) 0.0184(7) 0.0149(6) 0.0001(5) 0.0044(5) 0.0004(5)
C1 0.0333(11) 0.0230(9) 0.0211(8) 0.0016(7) 0.0082(8) 0.0016(7)
C2 0.0471(13) 0.0216(9) 0.0238(9) 0.0029(7) 0.0116(9) 0.0021(8)
C3 0.0524(13) 0.0199(9) 0.0278(10) -0.0008(7) 0.0165(9) -0.0087(8)
C4 0.0375(11) 0.0239(9) 0.0212(8) -0.0023(7) 0.0126(8) -0.0086(7)
C5 0.0284(10) 0.0224(8) 0.0150(7) -0.0032(6) 0.0093(7) -0.0060(7)
C6 0.0240(9) 0.0236(9) 0.0171(8) -0.0025(6) 0.0076(7) -0.0064(7)
C7 0.0205(10) 0.0258(9) 0.0244(9) -0.0048(7) 0.0087(7) -0.0017(7)
C8 0.0236(10) 0.0241(9) 0.0342(10) -0.0045(8) 0.0104(8) 0.0017(7)
C9 0.0240(10) 0.0211(9) 0.0276(9) -0.0045(7) 0.0084(8) -0.0020(7)
C11 0.0245(9) 0.0232(8) 0.0178(8) 0.0022(7) 0.0057(7) 0.0009(7)
C12 0.0205(9) 0.0317(10) 0.0190(8) 0.0004(7) 0.0021(7) 0.0023(7)
C13 0.0198(9) 0.0286(9) 0.0237(9) -0.0036(7) 0.0069(7) -0.0025(7)
C14 0.0213(9) 0.0204(8) 0.0216(8) -0.0042(6) 0.0082(7) -0.0020(6)
C15 0.0216(9) 0.0166(7) 0.0167(7) -0.0023(6) 0.0071(7) -0.0009(6)
C16 0.0200(9) 0.0174(8) 0.0193(8) -0.0007(6) 0.0058(7) -0.0009(6)
C17 0.0226(9) 0.0214(8) 0.0160(8) 0.0029(6) 0.0025(7) -0.0011(7)
C18 0.0186(9) 0.0243(9) 0.0158(8) 0.0004(7) 0.0020(7) -0.0008(7)
C21 0.0405(12) 0.0298(10) 0.0328(10) -0.0048(8) 0.0127(9) -0.0186(9)
C22 0.0290(12) 0.0412(12) 0.0338(11) -0.0056(9) 0.0051(9) -0.0170(9)
C23 0.0261(10) 0.0315(10) 0.0262(9) -0.0016(8) 0.0041(8) -0.0068(8)
C31 0.0242(10) 0.0226(9) 0.0268(9) -0.0012(7) 0.0103(8) -0.0050(7)
C32 0.0310(11) 0.0232(9) 0.0287(9) 0.0074(8) 0.0114(8) -0.0026(7)
C33 0.0258(10) 0.0226(9) 0.0233(8) 0.0053(7) 0.0047(8) 0.0002(7)
S1 0.0214(2) 0.0255(2) 0.0184(2) -0.00476(15) 0.00836(16) -0.00577(15)
F11 0.0407(8) 0.0860(11) 0.0330(7) -0.0313(7) 0.0186(6) -0.0106(7)
F12 0.0376(7) 0.0566(8) 0.0398(7) 0.0069(6) 0.0181(6) -0.0155(6)
F13 0.0247(6) 0.0505(7) 0.0368(6) -0.0098(5) 0.0101(5) 0.0016(5)
O11 0.0286(7) 0.0324(7) 0.0191(6) -0.0070(5) 0.0108(5) -0.0072(5)
O12 0.0366(8) 0.0276(7) 0.0361(7) -0.0042(6) 0.0112(6) -0.0086(6)
O13 0.0250(7) 0.0386(7) 0.0267(7) 0.0006(6) 0.0058(5) -0.0038(6)
C41 0.0276(11) 0.0415(11) 0.0218(9) -0.0103(8) 0.0101(8) -0.0072(8)
S2 0.0228(2) 0.0215(2) 0.0283(2) -0.00759(16) 0.00796(18) -0.00241(15)
F21 0.0793(12) 0.0876(12) 0.0291(7) -0.0159(7) 0.0226(7) 0.0182(9)
F22 0.1113(15) 0.0596(10) 0.0566(9) 0.0280(8) 0.0532(10) 0.0335(9)
F23 0.0486(9) 0.0922(12) 0.0511(8) 0.0014(8) 0.0289(7) -0.0219(8)
O21 0.0366(8) 0.0264(6) 0.0235(6) -0.0082(5) 0.0158(6) -0.0089(5)
O22 0.0482(10) 0.0290(8) 0.0597(10) 0.0033(7) 0.0211(8) 0.0083(6)
O23 0.0266(8) 0.0580(10) 0.0584(10) -0.0285(8) 0.0020(7) -0.0066(7)
C42 0.0442(13) 0.0439(12) 0.0267(10) -0.0016(9) 0.0168(9) 0.0078(9)
N1S 0.0561(13) 0.0385(11) 0.0646(14) 0.0015(10) 0.0329(11) -0.0027(9)
C1S 0.0355(12) 0.0251(10) 0.0637(15) -0.0090(10) 0.0277(11) -0.0027(8)
C2S 0.0606(18) 0.0308(12) 0.0694(17) 0.0036(12) 0.0366(15) 0.0041(11)

loop_
_atom_type_symbol
_atom_type_description
_atom_type_scat_dispersion_real
_atom_type_scat_dispersion_imag
_atom_type_scat_source
C C 0.0181 0.0091 'International Tables Vol C Tables 4.2.6.8 and 6.1.1.4'
H H 0.0000 0.0000 'International Tables Vol C Tables 4.2.6.8 and 6.1.1.4'
N N 0.0311 0.0180 'International Tables Vol C Tables 4.2.6.8 and 6.1.1.4'
O O 0.0492 0.0322 'International Tables Vol C Tables 4.2.6.8 and 6.1.1.4'
F F 0.0727 0.0534 'International Tables Vol C Tables 4.2.6.8 and 6.1.1.4'
S S 0.3331 0.5567 'International Tables Vol C Tables 4.2.6.8 and 6.1.1.4'
Mn Mn -0.5299 2.8052 'International Tables Vol C Tables 4.2.6.8 and 6.1.1.4'

loop_
_geom_angle_atom_site_label_1
_geom_angle_atom_site_label_2
_geom_angle_atom_site_label_3
_geom_angle
N1 Mn O11 85.22(5)
N1 Mn N4 137.04(5)
O11 Mn N4 88.82(5)
N1 Mn O21 86.37(5)
O11 Mn O21 155.05(5)
N4 Mn O21 81.48(5)
N1 Mn N3 145.04(5)
O11 Mn N3 111.49(5)
N4 Mn N3 75.84(5)
O21 Mn N3 88.43(5)
N1 Mn N2 76.73(5)
O11 Mn N2 95.27(5)
N4 Mn N2 146.23(5)
O21 Mn N2 105.57(5)
N3 Mn N2 71.47(5)
C1 N1 C5 119.13(15)
C1 N1 Mn 125.05(13)
C5 N1 Mn 115.81(11)
C6 N2 C18 110.37(13)
C6 N2 C7 110.14(13)
C18 N2 C7 111.56(13)
C6 N2 Mn 109.70(11)
C18 N2 Mn 105.59(10)
C7 N2 Mn 109.37(11)
C16 N3 C17 112.95(13)
C16 N3 C9 109.47(13)
C17 N3 C9 111.29(14)
C16 N3 Mn 108.13(10)
C17 N3 Mn 107.10(10)
C9 N3 Mn 107.69(10)
C11 N4 C15 118.59(15)
C11 N4 Mn 126.28(12)
C15 N4 Mn 113.24(10)
N1 C1 C2 123.07(19)
N1 C1 H1 117.7(14)
C2 C1 H1 119.2(14)
C3 C2 C1 119.13(19)
C3 C2 H2 121.2(14)
C1 C2 H2 119.6(14)
C2 C3 C4 120.03(18)
C2 C3 H3 122.6(17)
C4 C3 H3 117.4(17)
C21 C4 C3 123.41(18)
C21 C4 C5 119.01(18)
C3 C4 C5 117.59(18)
N1 C5 C6 119.65(15)
N1 C5 C4 121.05(17)
C6 C5 C4 119.29(17)
C23 C6 C5 119.82(16)
C23 C6 N2 122.07(17)
C5 C6 N2 118.11(15)
N2 C7 C8 112.12(14)
N2 C7 H7A 109.0(13)
C8 C7 H7A 108.4(12)
N2 C7 H7B 105.6(13)
C8 C7 H7B 111.6(13)
H7A C7 H7B 110.1(18)
C7 C8 C9 116.79(16)
C7 C8 H8A 107.9(13)
C9 C8 H8A 110.2(13)
C7 C8 H8B 106.6(14)
C9 C8 H8B 108.8(14)
H8A C8 H8B 106.0(19)
N3 C9 C8 112.70(14)
N3 C9 H9A 105.8(13)
C8 C9 H9A 112.7(13)
N3 C9 H9B 108.1(12)
C8 C9 H9B 107.0(11)
H9A C9 H9B 110.6(17)
N4 C11 C12 123.23(16)
N4 C11 H11 116.2(14)
C12 C11 H11 120.6(14)
C13 C12 C11 119.27(17)
C13 C12 H12 121.5(14)
C11 C12 H12 119.2(14)
C12 C13 C14 119.60(16)
C12 C13 H13 121.0(14)
C14 C13 H13 119.4(14)
C13 C14 C31 122.98(16)
C13 C14 C15 117.71(16)
C31 C14 C15 119.31(16)
N4 C15 C16 118.81(15)
N4 C15 C14 121.54(15)
C16 C15 C14 119.64(15)
C33 C16 C15 119.37(16)
C33 C16 N3 122.75(15)
C15 C16 N3 117.85(14)
N3 C17 C18 111.80(13)
N3 C17 H17A 111.7(12)
C18 C17 H17A 108.5(12)
N3 C17 H17B 105.7(11)
C18 C17 H17B 109.2(11)
H17A C17 H17B 109.9(16)
N2 C18 C17 112.28(13)
N2 C18 H18A 110.6(13)
C17 C18 H18A 108.7(13)
N2 C18 H18B 104.6(13)
C17 C18 H18B 109.7(13)
H18A C18 H18B 110.9(18)
C22 C21 C4 120.59(18)
C22 C21 H21 122.9(17)
C4 C21 H21 116.4(17)
C21 C22 C23 120.5(2)
C21 C22 H22 123.4(15)
C23 C22 H22 116.1(15)
C6 C23 C22 120.8(2)
C6 C23 H23 119.6(13)
C22 C23 H23 119.6(13)
C32 C31 C14 120.01(17)
C32 C31 H31 122.3(13)
C14 C31 H31 117.7(13)
C31 C32 C33 120.73(17)
C31 C32 H32 120.7(14)
C33 C32 H32 118.6(14)
C16 C33 C32 120.92(17)
C16 C33 H33 119.5(13)
C32 C33 H33 119.4(13)
O12 S1 O13 116.60(8)
O12 S1 O11 114.47(8)
O13 S1 O11 114.13(8)
O12 S1 C41 104.10(9)
O13 S1 C41 103.75(9)
O11 S1 C41 101.20(8)
S1 O11 Mn 140.76(8)
F12 C41 F11 108.41(16)
F12 C41 F13 107.73(15)
F11 C41 F13 108.25(17)
F12 C41 S1 111.70(14)
F11 C41 S1 109.83(13)
F13 C41 S1 110.82(13)
O22 S2 O23 116.36(10)
O22 S2 O21 114.94(10)
O23 S2 O21 113.68(9)
O22 S2 C42 103.83(10)
O23 S2 C42 103.90(11)
O21 S2 C42 101.64(9)
S2 O21 Mn 138.27(8)
F23 C42 F22 109.1(2)
F23 C42 F21 107.59(18)
F22 C42 F21 107.50(18)
F23 C42 S2 110.35(14)
F22 C42 S2 111.84(15)
F21 C42 S2 110.31(17)
N1S C1S C2S 178.8(3)
C1S C2S H2SA 111(2)
C1S C2S H2SB 110(2)
H2SA C2S H2SB 108(3)
C1S C2S H2SC 107.4(18)
H2SA C2S H2SC 113(3)
H2SB C2S H2SC 107(3)

loop_
_geom_bond_atom_site_label_1
_geom_bond_atom_site_label_2
_geom_bond_distance
Mn N1 2.1846(14)
Mn O11 2.1869(12)
Mn N4 2.2110(14)
Mn O21 2.2152(13)
Mn N3 2.2841(14)
Mn N2 2.3011(15)
N1 C1 1.323(2)
N1 C5 1.371(2)
N2 C6 1.458(2)
N2 C18 1.494(2)
N2 C7 1.499(2)
N3 C16 1.452(2)
N3 C17 1.485(2)
N3 C9 1.500(2)
N4 C11 1.322(2)
N4 C15 1.372(2)
C1 C2 1.405(3)
C1 H1 1.00(3)
C2 C3 1.357(3)
C2 H2 0.97(2)
C3 C4 1.418(3)
C3 H3 0.91(3)
C4 C21 1.415(3)
C4 C5 1.424(2)
C5 C6 1.419(3)
C6 C23 1.369(3)
C7 C8 1.518(3)
C7 H7A 0.96(2)
C7 H7B 0.95(2)
C8 C9 1.526(3)
C8 H8A 0.96(2)
C8 H8B 0.99(2)
C9 H9A 0.97(2)
C9 H9B 1.00(2)
C11 C12 1.405(3)
C11 H11 0.92(2)
C12 C13 1.365(3)
C12 H12 0.96(2)
C13 C14 1.412(3)
C13 H13 0.98(2)
C14 C31 1.415(2)
C14 C15 1.423(2)
C15 C16 1.421(2)
C16 C33 1.374(2)
C17 C18 1.560(2)
C17 H17A 0.96(2)
C17 H17B 0.98(2)
C18 H18A 0.96(2)
C18 H18B 0.98(2)
C21 C22 1.361(3)
C21 H21 0.90(3)
C22 C23 1.413(3)
C22 H22 0.94(3)
C23 H23 0.98(2)
C31 C32 1.370(3)
C31 H31 0.95(2)
C32 C33 1.412(3)
C32 H32 0.95(2)
C33 H33 0.96(2)
S1 O12 1.4309(14)
S1 O13 1.4333(14)
S1 O11 1.4581(13)
S1 C41 1.8269(19)
F11 C41 1.329(2)
F12 C41 1.326(2)
F13 C41 1.336(2)
S2 O22 1.4255(16)
S2 O23 1.4296(16)
S2 O21 1.4471(13)
S2 C42 1.820(2)
F21 C42 1.329(3)
F22 C42 1.320(3)
F23 C42 1.318(3)
N1S C1S 1.133(3)
C1S C2S 1.453(4)
C2S H2SA 0.94(3)
C2S H2SB 0.95(4)
C2S H2SC 1.01(3)

loop_
_geom_torsion_atom_site_label_1
_geom_torsion_atom_site_label_2
_geom_torsion_atom_site_label_3
_geom_torsion_atom_site_label_4
_geom_torsion
C5 N1 C1 C2 -0.1(3)
Mn N1 C1 C2 -179.41(13)
N1 C1 C2 C3 0.3(3)
C1 C2 C3 C4 -0.1(3)
C2 C3 C4 C21 180.00(19)
C2 C3 C4 C5 -0.2(3)
C1 N1 C5 C6 -179.40(15)
Mn N1 C5 C6 0.01(19)
C1 N1 C5 C4 -0.3(2)
Mn N1 C5 C4 179.12(12)
C21 C4 C5 N1 -179.79(16)
C3 C4 C5 N1 0.4(2)
C21 C4 C5 C6 -0.7(3)
C3 C4 C5 C6 179.54(16)
N1 C5 C6 C23 179.62(16)
C4 C5 C6 C23 0.5(3)
N1 C5 C6 N2 -0.1(2)
C4 C5 C6 N2 -179.18(14)
C18 N2 C6 C23 -63.7(2)
C7 N2 C6 C23 60.0(2)
Mn N2 C6 C23 -179.60(14)
C18 N2 C6 C5 116.01(16)
C7 N2 C6 C5 -120.37(17)
Mn N2 C6 C5 0.07(18)
C6 N2 C7 C8 -164.88(15)
C18 N2 C7 C8 -41.9(2)
Mn N2 C7 C8 74.49(16)
N2 C7 C8 C9 -51.4(2)
C16 N3 C9 C8 165.61(15)
C17 N3 C9 C8 40.0(2)
Mn N3 C9 C8 -77.06(16)
C7 C8 C9 N3 53.2(2)
C15 N4 C11 C12 -0.5(3)
Mn N4 C11 C12 162.74(13)
N4 C11 C12 C13 -1.3(3)
C11 C12 C13 C14 1.4(3)
C12 C13 C14 C31 -179.27(17)
C12 C13 C14 C15 0.3(2)
C11 N4 C15 C16 -178.81(15)
Mn N4 C15 C16 15.84(18)
C11 N4 C15 C14 2.2(2)
Mn N4 C15 C14 -163.10(12)
C13 C14 C15 N4 -2.1(2)
C31 C14 C15 N4 177.43(15)
C13 C14 C15 C16 178.92(15)
C31 C14 C15 C16 -1.5(2)
N4 C15 C16 C33 -177.69(15)
C14 C15 C16 C33 1.3(2)
N4 C15 C16 N3 3.9(2)
C14 C15 C16 N3 -177.12(14)
C17 N3 C16 C33 43.1(2)
C9 N3 C16 C33 -81.5(2)
Mn N3 C16 C33 161.41(14)
C17 N3 C16 C15 -138.60(15)
C9 N3 C16 C15 96.79(17)
Mn N3 C16 C15 -20.26(17)
C16 N3 C17 C18 157.02(14)
C9 N3 C17 C18 -79.36(17)
Mn N3 C17 C18 38.09(16)
C6 N2 C18 C17 -158.71(14)
C7 N2 C18 C17 78.49(18)
Mn N2 C18 C17 -40.23(15)
N3 C17 C18 N2 1.9(2)
C3 C4 C21 C22 -179.98(19)
C5 C4 C21 C22 0.2(3)
C4 C21 C22 C23 0.4(3)
C5 C6 C23 C22 0.1(3)
N2 C6 C23 C22 179.78(17)
C21 C22 C23 C6 -0.6(3)
C13 C14 C31 C32 -179.74(17)
C15 C14 C31 C32 0.7(3)
C14 C31 C32 C33 0.3(3)
C15 C16 C33 C32 -0.2(3)
N3 C16 C33 C32 178.07(16)
C31 C32 C33 C16 -0.6(3)
O12 S1 O11 Mn 46.22(16)
O13 S1 O11 Mn -91.75(14)
C41 S1 O11 Mn 157.51(13)
O12 S1 C41 F12 -176.63(13)
O13 S1 C41 F12 -54.17(15)
O11 S1 C41 F12 64.35(15)
O12 S1 C41 F11 -56.32(17)
O13 S1 C41 F11 66.15(17)
O11 S1 C41 F11 -175.34(15)
O12 S1 C41 F13 63.24(15)
O13 S1 C41 F13 -174.30(13)
O11 S1 C41 F13 -55.78(15)
O22 S2 O21 Mn -100.37(14)
O23 S2 O21 Mn 37.24(17)
C42 S2 O21 Mn 148.23(13)
O22 S2 C42 F23 -55.06(18)
O23 S2 C42 F23 -177.20(15)
O21 S2 C42 F23 64.55(17)
O22 S2 C42 F22 -176.73(17)
O23 S2 C42 F22 61.14(19)
O21 S2 C42 F22 -57.12(19)
O22 S2 C42 F21 63.69(18)
O23 S2 C42 F21 -58.45(17)
O21 S2 C42 F21 -176.70(15)
